data_4020566
loop_
_publ_author_name
'Monika Mazik'
'Dieter Bl\"aser'
'Roland Boese'

_publ_section_title
;
 \a,\b-Unsaturated Ketoximes Carrying a Terminal Pyridine
 or Quinoline Subunit as Building Blocks for Supramolecular Syntheses
;
_journal_name_full 'Journal of Organic Chemistry'
_journal_page_first 9115
_journal_page_last 9122
_journal_paper_doi 10.1021/jo051115u
_journal_volume 70
_journal_year 2005
_chemical_formula_sum 'C15 H14 N2 O'
_chemical_formula_weight 238.28
_space_group_IT_number 2
_symmetry_cell_setting triclinic
_symmetry_space_group_name_Hall '-P 1'
_symmetry_space_group_name_H-M 'P -1'
_cell_angle_alpha 77.2020(10)
_cell_angle_beta 84.6760(10)
_cell_angle_gamma 89.3300(10)
_cell_formula_units_Z 4
_cell_length_a 10.4630(2)
_cell_length_b 10.5394(2)
_cell_length_c 12.3151(2)
_cell_measurement_temperature 293(2)
_cell_volume 1318.53(4)
_diffrn_ambient_temperature 293(2)
_exptl_crystal_density_diffrn 1.200
_cod_database_code 4020566

loop_
_symmetry_equiv_pos_as_xyz
'x, y, z'
'-x, -y, -z'

loop_
_atom_site_label
_atom_site_type_symbol
_atom_site_fract_x
_atom_site_fract_y
_atom_site_fract_z
_atom_site_U_iso_or_equiv
_atom_site_adp_type
_atom_site_occupancy
_atom_site_symmetry_multiplicity
_atom_site_calc_flag
_atom_site_refinement_flags
_atom_site_disorder_assembly
_atom_site_disorder_group
C1 C 0.48964(15) 0.84183(15) 0.65192(13) 0.0555(4) Uani 1 1 d . . .
C2 C 0.58197(15) 0.73870(14) 0.63260(12) 0.0526(4) Uani 1 1 d . . .
C3 C 0.54032(16) 0.61667(15) 0.63492(14) 0.0599(4) Uani 1 1 d . . .
H3 H 0.4489 0.6043 0.6467 0.072 Uiso 1 1 d R . .
C4 C 0.61384(16) 0.49932(14) 0.62241(13) 0.0571(4) Uani 1 1 d . . .
C5 C 0.74557(18) 0.48897(18) 0.59598(16) 0.0704(5) Uani 1 1 d . . .
H5 H 0.7990 0.5655 0.5790 0.084 Uiso 1 1 d R . .
C6 C 0.7989(2) 0.36864(19) 0.59288(17) 0.0787(5) Uani 1 1 d . . .
H6 H 0.8896 0.3605 0.5755 0.094 Uiso 1 1 d R . .
C7 C 0.7210(2) 0.26041(18) 0.61565(16) 0.0730(5) Uani 1 1 d . . .
H7 H 0.7626 0.1637 0.6082 0.109 Uiso 1 1 d R . .
N8 N 0.59353(17) 0.26623(14) 0.63970(13) 0.0727(4) Uani 1 1 d . . .
C9 C 0.54346(19) 0.38319(16) 0.64184(15) 0.0670(5) Uani 1 1 d . . .
H9 H 0.4521 0.3886 0.6565 0.080 Uiso 1 1 d R . .
N10 N 0.54249(13) 0.95040(12) 0.65579(11) 0.0578(3) Uani 1 1 d . . .
O11 O 0.45128(12) 1.04264(11) 0.67730(11) 0.0732(4) Uani 1 1 d . . .
H11 H 0.4994 1.1071 0.6879 0.110 Uiso 1 1 d R . .
C12 C 0.34743(17) 0.8184(2) 0.6653(2) 0.0832(6) Uani 1 1 d . . .
H12A H 0.3040 0.8941 0.6808 0.125 Uiso 1 1 d R . .
H12B H 0.3263 0.7451 0.7261 0.125 Uiso 1 1 d R . .
H12C H 0.3209 0.8009 0.5975 0.125 Uiso 1 1 d R . .
C13 C 0.72089(15) 0.77618(14) 0.61040(13) 0.0512(4) Uani 1 1 d . . .
C14 C 0.77336(17) 0.82848(16) 0.50271(15) 0.0642(4) Uani 1 1 d . . .
H14 H 0.7192 0.8468 0.4424 0.077 Uiso 1 1 d R . .
C15 C 0.9049(2) 0.85406(19) 0.4810(2) 0.0825(6) Uani 1 1 d . . .
H15 H 0.9410 0.8893 0.4059 0.099 Uiso 1 1 d R . .
C16 C 0.98240(19) 0.8289(2) 0.5671(2) 0.0887(7) Uani 1 1 d . . .
H16 H 1.0730 0.8455 0.5518 0.106 Uiso 1 1 d R . .
C17 C 0.9314(2) 0.7806(2) 0.6746(2) 0.0877(7) Uani 1 1 d . . .
H17 H 0.9859 0.7662 0.7347 0.105 Uiso 1 1 d R . .
C18 C 0.80092(18) 0.75315(18) 0.69646(15) 0.0700(5) Uani 1 1 d . . .
H18 H 0.7659 0.7173 0.7718 0.084 Uiso 1 1 d R . .
C21 C 0.89635(13) 0.90490(15) 0.91723(12) 0.0509(3) Uani 1 1 d . . .
C22 C 0.78536(12) 0.82663(14) 0.97858(12) 0.0487(3) Uani 1 1 d . . .
C23 C 0.66552(13) 0.85377(15) 0.94766(12) 0.0531(4) Uani 1 1 d . . .
H23 H 0.6600 0.9300 0.8889 0.064 Uiso 1 1 d R . .
C24 C 0.54200(13) 0.78674(15) 0.98852(12) 0.0517(4) Uani 1 1 d . . .
C25 C 0.52074(16) 0.66411(18) 1.05943(15) 0.0685(5) Uani 1 1 d . . .
H25 H 0.5922 0.6143 1.0887 0.082 Uiso 1 1 d R . .
C26 C 0.39634(17) 0.61471(19) 1.08582(16) 0.0738(5) Uani 1 1 d . . .
H26 H 0.3815 0.5300 1.1337 0.089 Uiso 1 1 d R . .
C27 C 0.29522(16) 0.6874(2) 1.04289(16) 0.0704(5) Uani 1 1 d . . .
H27 H 0.1991 0.6523 1.0572 0.106 Uiso 1 1 d R . .
N28 N 0.31243(12) 0.80448(16) 0.97298(14) 0.0728(4) Uani 1 1 d . . .
C29 C 0.43227(14) 0.85116(17) 0.94724(15) 0.0628(4) Uani 1 1 d . . .
H29 H 0.4449 0.9343 0.8964 0.075 Uiso 1 1 d R . .
N30 N 1.00746(11) 0.85583(13) 0.93918(11) 0.0572(3) Uani 1 1 d . . .
O31 O 1.10869(10) 0.93079(12) 0.87360(10) 0.0725(4) Uani 1 1 d . . .
H31 H 1.1673 0.8844 0.9114 0.109 Uiso 1 1 d R . .
C32 C 0.87971(15) 1.03066(16) 0.83386(14) 0.0639(4) Uani 1 1 d . . .
H32A H 0.9589 1.0791 0.8200 0.096 Uiso 1 1 d R . .
H32B H 0.8133 1.0808 0.8632 0.096 Uiso 1 1 d R . .
H32C H 0.8566 1.0124 0.7652 0.096 Uiso 1 1 d R . .
C33 C 0.81331(12) 0.71634(14) 1.07358(12) 0.0496(4) Uani 1 1 d . . .
C34 C 0.84920(17) 0.59494(17) 1.05577(14) 0.0664(5) Uani 1 1 d . . .
H34 H 0.8569 0.5811 0.9810 0.080 Uiso 1 1 d R . .
C35 C 0.8727(2) 0.49235(19) 1.14461(17) 0.0777(5) Uani 1 1 d . . .
H35 H 0.8962 0.4084 1.1312 0.093 Uiso 1 1 d R . .
C36 C 0.86158(19) 0.51200(19) 1.25215(16) 0.0778(5) Uani 1 1 d . . .
H36 H 0.8780 0.4422 1.3138 0.093 Uiso 1 1 d R . .
C37 C 0.8280(2) 0.63178(19) 1.27125(14) 0.0744(5) Uani 1 1 d . . .
H37 H 0.8215 0.6450 1.3462 0.089 Uiso 1 1 d R . .
C38 C 0.80383(16) 0.73486(17) 1.18244(13) 0.0607(4) Uani 1 1 d . . .
H38 H 0.7804 0.8183 1.1969 0.073 Uiso 1 1 d R . .

loop_
_atom_site_aniso_label
_atom_site_aniso_U_11
_atom_site_aniso_U_22
_atom_site_aniso_U_33
_atom_site_aniso_U_23
_atom_site_aniso_U_13
_atom_site_aniso_U_12
C1 0.0569(8) 0.0397(9) 0.0716(9) -0.0158(7) -0.0054(7) 0.0013(6)
C2 0.0577(8) 0.0396(8) 0.0609(8) -0.0126(6) -0.0032(7) 0.0013(6)
C3 0.0596(9) 0.0393(9) 0.0813(10) -0.0174(7) 0.0009(8) 0.0005(7)
C4 0.0686(10) 0.0382(9) 0.0642(9) -0.0136(7) 0.0002(8) 0.0024(7)
C5 0.0730(11) 0.0481(10) 0.0884(12) -0.0182(8) 0.0087(9) 0.0016(8)
C6 0.0776(12) 0.0571(12) 0.1018(14) -0.0237(10) 0.0033(11) 0.0137(9)
C7 0.0949(14) 0.0468(10) 0.0784(11) -0.0168(8) -0.0091(10) 0.0175(9)
N8 0.0932(11) 0.0399(8) 0.0867(10) -0.0182(7) -0.0080(9) 0.0033(7)
C9 0.0757(11) 0.0412(10) 0.0866(12) -0.0196(8) -0.0068(9) 0.0014(8)
N10 0.0631(8) 0.0360(7) 0.0763(8) -0.0157(6) -0.0086(6) 0.0066(6)
O11 0.0699(7) 0.0426(7) 0.1129(10) -0.0297(6) -0.0107(7) 0.0113(5)
C12 0.0573(10) 0.0659(12) 0.1372(18) -0.0479(12) -0.0041(11) 0.0017(8)
C13 0.0551(8) 0.0351(8) 0.0657(9) -0.0155(6) -0.0065(7) 0.0039(6)
C14 0.0668(10) 0.0505(10) 0.0718(10) -0.0055(7) -0.0070(8) -0.0026(8)
C15 0.0759(12) 0.0631(13) 0.1038(15) -0.0175(10) 0.0153(11) -0.0095(10)
C16 0.0577(10) 0.0708(13) 0.150(2) -0.0512(14) -0.0093(13) 0.0030(9)
C17 0.0719(12) 0.0879(15) 0.1230(18) -0.0549(13) -0.0378(13) 0.0246(11)
C18 0.0751(11) 0.0700(12) 0.0711(10) -0.0248(8) -0.0179(9) 0.0162(9)
C21 0.0383(7) 0.0548(9) 0.0582(8) -0.0092(6) -0.0051(6) 0.0008(6)
C22 0.0380(6) 0.0524(9) 0.0555(8) -0.0116(6) -0.0048(6) 0.0024(6)
C23 0.0390(7) 0.0558(9) 0.0609(8) -0.0047(7) -0.0057(6) 0.0016(6)
C24 0.0377(6) 0.0600(10) 0.0575(8) -0.0130(7) -0.0053(6) -0.0004(6)
C25 0.0506(8) 0.0702(11) 0.0796(11) -0.0024(8) -0.0137(8) -0.0042(8)
C26 0.0618(10) 0.0733(12) 0.0812(11) -0.0045(9) -0.0087(9) -0.0194(9)
C27 0.0456(8) 0.0833(13) 0.0837(11) -0.0224(10) -0.0012(8) -0.0139(8)
N28 0.0364(6) 0.0808(11) 0.1012(11) -0.0199(9) -0.0069(7) 0.0007(6)
C29 0.0390(7) 0.0645(11) 0.0821(11) -0.0101(8) -0.0065(7) 0.0026(7)
N30 0.0355(6) 0.0609(8) 0.0717(8) -0.0081(6) -0.0030(6) -0.0017(5)
O31 0.0370(5) 0.0755(8) 0.0960(8) -0.0025(7) 0.0012(5) -0.0030(5)
C32 0.0467(8) 0.0604(10) 0.0768(10) 0.0006(8) -0.0041(8) 0.0017(7)
C33 0.0355(6) 0.0529(9) 0.0589(8) -0.0081(6) -0.0065(6) 0.0005(6)
C34 0.0714(11) 0.0627(11) 0.0661(9) -0.0152(8) -0.0112(8) 0.0119(8)
C35 0.0858(13) 0.0567(11) 0.0883(12) -0.0094(9) -0.0139(10) 0.0143(9)
C36 0.0813(13) 0.0684(13) 0.0759(11) 0.0044(9) -0.0167(10) 0.0068(10)
C37 0.0878(13) 0.0747(13) 0.0589(9) -0.0080(8) -0.0139(9) 0.0021(10)
C38 0.0625(9) 0.0568(10) 0.0631(9) -0.0124(7) -0.0092(8) -0.0001(7)

loop_
_geom_bond_atom_site_label_1
_geom_bond_atom_site_label_2
_geom_bond_distance
_geom_bond_site_symmetry_2
_geom_bond_publ_flag
C1 N10 1.289(2) . ?
C1 C2 1.490(2) . ?
C1 C12 1.499(2) . ?
C2 C3 1.356(2) . ?
C2 C13 1.495(2) . ?
C3 C4 1.478(2) . ?
C4 C5 1.395(2) . ?
C4 C9 1.399(2) . ?
C5 C6 1.387(2) . ?
C6 C7 1.372(3) . ?
C7 N8 1.342(3) . ?
N8 C9 1.338(2) . ?
N10 O11 1.4041(16) . ?
C13 C14 1.383(2) . ?
C13 C18 1.389(2) . ?
C14 C15 1.395(3) . ?
C15 C16 1.372(3) . ?
C16 C17 1.369(3) . ?
C17 C18 1.388(3) . ?
C21 N30 1.2940(17) . ?
C21 C22 1.478(2) . ?
C21 C32 1.505(2) . ?
C22 C23 1.3532(18) . ?
C22 C33 1.5029(19) . ?
C23 C24 1.472(2) . ?
C24 C25 1.398(2) . ?
C24 C29 1.4053(19) . ?
C25 C26 1.390(2) . ?
C26 C27 1.375(3) . ?
C27 N28 1.343(3) . ?
N28 C29 1.337(2) . ?
N30 O31 1.4058(17) . ?
C33 C34 1.387(2) . ?
C33 C38 1.391(2) . ?
C34 C35 1.395(2) . ?
C35 C36 1.379(3) . ?
C36 C37 1.371(3) . ?
C37 C38 1.400(2) . ?

loop_
_cod_related_entry_id
_cod_related_entry_database
_cod_related_entry_code
1 ChemSpider 9747018
